data_7234963
loop_
_publ_author_name
'Chen, Xiaoli'
'Cui, Hua-Li'
'Yang, Hua'
'Wang, Xiao'
'Liu, Ling'
'Ren, Yi Xia'
'Wang, Ji-Jiang'

_publ_section_title
;
 Reasonable Design, crystal Structure and sensing properties of Series
 Luminescent MOF Based on the Flexible Tetracarboxylate Ligand and
 N&#x2011;Donor Ligands
;
_journal_name_full CrystEngComm
_journal_paper_doi 10.1039/C9CE01186B
_journal_year 2019
_chemical_formula_moiety 'C32 H34 Cd4 O29'
_chemical_formula_sum 'C32 H34 Cd4 O29'
_chemical_formula_weight 1332.19
_space_group_crystal_system triclinic
_space_group_IT_number 2
_space_group_name_Hall '-P 1'
_space_group_name_H-M_alt 'P -1'
_atom_sites_solution_hydrogens mixed
_audit_creation_method SHELXL-2016/6
_audit_update_record
;
2019-10-11 deposited with the CCDC.	2019-11-04 downloaded from the CCDC.
;
_cell_angle_alpha 104.6810(10)
_cell_angle_beta 99.1800(10)
_cell_angle_gamma 97.2130(10)
_cell_formula_units_Z 2
_cell_length_a 10.7764(8)
_cell_length_b 11.1622(8)
_cell_length_c 17.2141(13)
_cell_measurement_reflns_used 9371
_cell_measurement_temperature 293(2)
_cell_measurement_theta_max 30.78
_cell_measurement_theta_min 2.48
_cell_volume 1947.3(2)
_computing_structure_refinement 'SHELXL-2016/6 (Sheldrick, 2016)'
_diffrn_ambient_temperature 293(2)
_diffrn_measured_fraction_theta_full 0.986
_diffrn_measured_fraction_theta_max 0.985
_diffrn_measurement_device_type 'CCD area detector'
_diffrn_measurement_method 'phi and omega scans'
_diffrn_radiation_type MoK\a
_diffrn_radiation_wavelength 0.71073
_diffrn_reflns_av_R_equivalents 0.0109
_diffrn_reflns_av_unetI/netI 0.0205
_diffrn_reflns_Laue_measured_fraction_full 0.986
_diffrn_reflns_Laue_measured_fraction_max 0.985
_diffrn_reflns_limit_h_max 13
_diffrn_reflns_limit_h_min -12
_diffrn_reflns_limit_k_max 6
_diffrn_reflns_limit_k_min -13
_diffrn_reflns_limit_l_max 20
_diffrn_reflns_limit_l_min -20
_diffrn_reflns_number 10206
_diffrn_reflns_point_group_measured_fraction_full 0.986
_diffrn_reflns_point_group_measured_fraction_max 0.985
_diffrn_reflns_theta_full 25.242
_diffrn_reflns_theta_max 25.499
_diffrn_reflns_theta_min 2.481
_exptl_absorpt_coefficient_mu 2.265
_exptl_absorpt_correction_T_max 0.873
_exptl_absorpt_correction_T_min 0.729
_exptl_absorpt_correction_type multi-scan
_exptl_crystal_colour colourless
_exptl_crystal_density_diffrn 2.272
_exptl_crystal_description block
_exptl_crystal_F_000 1300
_exptl_crystal_size_max 0.400
_exptl_crystal_size_mid 0.120
_exptl_crystal_size_min 0.060
_refine_diff_density_max 2.515
_refine_diff_density_min -1.373
_refine_diff_density_rms 0.082
_refine_ls_extinction_method none
_refine_ls_goodness_of_fit_ref 1.023
_refine_ls_hydrogen_treatment mixed
_refine_ls_matrix_type full
_refine_ls_number_parameters 644
_refine_ls_number_reflns 7142
_refine_ls_number_restraints 20
_refine_ls_restrained_S_all 1.021
_refine_ls_R_factor_all 0.0248
_refine_ls_R_factor_gt 0.0225
_refine_ls_shift/su_max 0.001
_refine_ls_shift/su_mean 0.000
_refine_ls_structure_factor_coef Fsqd
_refine_ls_weighting_details 'w=1/[\s^2^(Fo^2^)+(0.0254P)^2^+3.8795P] where P=(Fo^2^+2Fc^2^)/3'
_refine_ls_weighting_scheme calc
_refine_ls_wR_factor_gt 0.0560
_refine_ls_wR_factor_ref 0.0571
_reflns_Friedel_coverage 0.000
_reflns_number_gt 6619
_reflns_number_total 7142
_reflns_threshold_expression 'I > 2\s(I)'
_cod_data_source_file c9ce01186b2.cif
_cod_data_source_block t_CCDC3
_cod_database_code 7234963
_shelx_shelxl_version_number 2016/6
_shelx_space_group_comment
;
The symmetry employed for this shelxl refinement is uniquely defined
by the following loop, which should always be used as a source of
symmetry information in preference to the above space-group names.
They are only intended as comments.
;
_shelx_estimated_absorpt_t_min 0.464
_shelx_estimated_absorpt_t_max 0.876

loop_
_space_group_symop_operation_xyz
'x, y, z'
'-x, -y, -z'

loop_
_atom_site_label
_atom_site_type_symbol
_atom_site_fract_x
_atom_site_fract_y
_atom_site_fract_z
_atom_site_U_iso_or_equiv
_atom_site_adp_type
_atom_site_occupancy
_atom_site_site_symmetry_order
_atom_site_calc_flag
_atom_site_refinement_flags_posn
_atom_site_refinement_flags_adp
_atom_site_refinement_flags_occupancy
_atom_site_disorder_assembly
_atom_site_disorder_group
Cd1 Cd 0.58301(2) 0.37282(2) 0.09687(2) 0.02230(6) Uani 1 1 d . . . . .
Cd2 Cd 0.48580(2) 0.13123(2) 0.26584(2) 0.02349(6) Uani 1 1 d . . . . .
Cd3 Cd 0.17182(2) -0.05359(2) 0.39375(2) 0.02087(6) Uani 1 1 d . . . . .
Cd4 Cd -0.24364(2) -0.26043(2) 0.26151(2) 0.02511(6) Uani 1 1 d . . . . .
O1 O 0.5818(2) 0.5603(2) 0.19395(13) 0.0246(5) Uani 1 1 d . . . . .
O2 O 0.5374(2) 0.7503(2) 0.22111(15) 0.0299(5) Uani 1 1 d . . . . .
O3 O 0.4466(2) 0.6200(3) 0.04278(14) 0.0409(6) Uani 1 1 d . . . . .
O4 O 0.2616(2) 0.5373(2) -0.03805(13) 0.0311(5) Uani 1 1 d . . . . .
O5 O 0.3892(2) 0.60581(19) 0.32474(12) 0.0248(5) Uani 1 1 d . . . . .
O6 O 0.3172(2) 0.13918(19) 0.32919(13) 0.0246(5) Uani 1 1 d . . . . .
O7 O 0.2418(2) 0.1541(2) 0.44260(14) 0.0301(5) Uani 1 1 d . . . . .
O8 O 0.3060(3) 0.5557(2) 0.65100(13) 0.0357(6) Uani 1 1 d . . . . .
O9 O 0.3915(2) 0.7304(2) 0.62522(13) 0.0292(5) Uani 1 1 d . . . . .
O10 O 0.3770(2) 0.2943(2) 0.06573(13) 0.0265(5) Uani 1 1 d . . . . .
O11 O 0.4109(2) 0.2372(2) 0.17977(14) 0.0306(5) Uani 1 1 d . . . . .
O12 O -0.0461(2) 0.1857(2) -0.11705(13) 0.0336(6) Uani 1 1 d . . . . .
O13 O -0.2165(2) 0.1364(2) -0.06665(14) 0.0331(5) Uani 1 1 d . . . . .
O14 O -0.0437(2) 0.0910(2) 0.21021(12) 0.0242(5) Uani 1 1 d . . . . .
O15 O -0.2262(2) -0.05039(19) 0.28446(14) 0.0252(5) Uani 1 1 d . . . . .
O16 O -0.0397(2) -0.0846(2) 0.33625(14) 0.0286(5) Uani 1 1 d . . . . .
O17 O -0.1612(3) 0.0507(2) 0.47290(14) 0.0413(7) Uani 1 1 d . . . . .
O18 O -0.0839(2) 0.2333(2) 0.56248(13) 0.0281(5) Uani 1 1 d . . . . .
O19 O 0.7252(2) 0.3442(2) 0.19667(14) 0.0319(5) Uani 1 1 d D . . . .
H19A H 0.721(4) 0.2652(12) 0.191(2) 0.038 Uiso 1 1 d D U . . .
H19B H 0.714(4) 0.382(3) 0.2441(12) 0.038 Uiso 1 1 d D U . . .
O20 O 0.6105(3) 0.1588(3) 0.03450(16) 0.0386(6) Uani 1 1 d D . . . .
H20A H 0.669(3) 0.157(4) 0.006(2) 0.046 Uiso 1 1 d D U . . .
H20B H 0.541(2) 0.131(4) -0.001(2) 0.046 Uiso 1 1 d D U . . .
O21 O 0.6531(2) 0.0947(2) 0.20203(15) 0.0304(5) Uani 1 1 d D . . . .
H21A H 0.625(4) 0.054(3) 0.1519(9) 0.036 Uiso 1 1 d D U . . .
H21B H 0.700(3) 0.057(3) 0.229(2) 0.036 Uiso 1 1 d D U . . .
O22 O 0.5679(2) 0.0200(2) 0.36755(17) 0.0375(6) Uani 1 1 d D . . . .
H22A H 0.613(4) 0.079(3) 0.4074(18) 0.045 Uiso 1 1 d D U . . .
H22B H 0.622(3) -0.028(3) 0.358(3) 0.045 Uiso 1 1 d D U . . .
O23 O 0.3907(2) -0.0692(2) 0.19872(14) 0.0297(5) Uani 1 1 d D . . . .
H23A H 0.435(3) -0.127(3) 0.201(2) 0.036 Uiso 1 1 d D U . . .
H23B H 0.336(3) -0.094(3) 0.1537(13) 0.036 Uiso 1 1 d D U . . .
O24 O 0.3783(6) -0.1222(5) 0.4075(3) 0.0347(8) Uiso 0.5 1 d . . P A 1
O24A O 0.3782(6) -0.0921(5) 0.4310(3) 0.0347(8) Uiso 0.5 1 d . . P A 2
O25 O 0.1888(2) -0.1499(3) 0.26768(14) 0.0371(6) Uani 1 1 d D . . . .
H25A H 0.135(3) -0.166(4) 0.2223(14) 0.044 Uiso 1 1 d D U . . .
H25B H 0.262(2) -0.124(4) 0.259(3) 0.044 Uiso 1 1 d D U . . .
O26 O -0.1730(3) -0.3014(3) 0.14438(17) 0.0469(7) Uani 1 1 d D . . . .
H26A H -0.101(2) -0.271(4) 0.137(3) 0.056 Uiso 1 1 d D U . . .
H26B H -0.187(4) -0.3758(19) 0.112(2) 0.056 Uiso 1 1 d D U . . .
O27 O -0.1295(3) -0.3716(2) 0.32630(17) 0.0412(6) Uani 1 1 d D . . . .
H27A H -0.071(3) -0.333(4) 0.3687(17) 0.049 Uiso 1 1 d D U . . .
H27B H -0.174(4) -0.423(3) 0.345(3) 0.049 Uiso 1 1 d D U . . .
O28 O -0.3372(3) -0.2154(3) 0.38411(17) 0.0504(7) Uani 1 1 d D . . . .
H28A H -0.265(2) -0.165(4) 0.402(3) 0.060 Uiso 1 1 d D U . . .
H28B H -0.326(5) -0.193(5) 0.4369(7) 0.060 Uiso 1 1 d D U . . .
O29 O 0.6142(3) 0.8696(3) 0.08549(18) 0.0519(7) Uani 1 1 d D . . . .
H29A H 0.632(5) 0.818(4) 0.114(3) 0.062 Uiso 1 1 d D U . . .
H29B H 0.652(4) 0.826(4) 0.051(2) 0.062 Uiso 1 1 d D U . . .
C1 C 0.5012(3) 0.6332(3) 0.19724(17) 0.0184(6) Uani 1 1 d . . . . .
C2 C 0.3605(3) 0.5839(3) 0.18178(17) 0.0176(6) Uani 1 1 d . . . . .
C3 C 0.2792(3) 0.5572(3) 0.10511(17) 0.0192(6) Uani 1 1 d . . . . .
C4 C 0.1493(3) 0.5205(3) 0.0969(2) 0.0258(7) Uani 1 1 d . . . . .
H4 H 0.096234 0.499610 0.045448 0.031 Uiso 1 1 calc R U . . .
C5 C 0.0976(3) 0.5145(3) 0.1650(2) 0.0296(7) Uani 1 1 d . . . . .
H5 H 0.009921 0.492035 0.159426 0.036 Uiso 1 1 calc R U . . .
C6 C 0.1764(3) 0.5421(3) 0.2409(2) 0.0262(7) Uani 1 1 d . . . . .
H6 H 0.141926 0.539641 0.286763 0.031 Uiso 1 1 calc R U . . .
C7 C 0.3069(3) 0.5733(3) 0.24844(17) 0.0191(6) Uani 1 1 d . . . . .
C8 C 0.3330(3) 0.5710(3) 0.03211(18) 0.0230(6) Uani 1 1 d . . . . .
C9 C 0.3615(3) 0.5376(3) 0.37988(17) 0.0190(6) Uani 1 1 d . . . . .
C10 C 0.3424(3) 0.4073(3) 0.35741(17) 0.0187(6) Uani 1 1 d . . . . .
H10 H 0.346199 0.362451 0.304613 0.022 Uiso 1 1 calc R U . . .
C11 C 0.3175(3) 0.3450(3) 0.41501(17) 0.0175(6) Uani 1 1 d . . . . .
C12 C 0.3132(3) 0.4135(3) 0.49371(17) 0.0191(6) Uani 1 1 d . . . . .
H12 H 0.292933 0.371373 0.531456 0.023 Uiso 1 1 calc R U . . .
C13 C 0.3387(3) 0.5439(3) 0.51681(17) 0.0193(6) Uani 1 1 d . . . . .
C14 C 0.3617(3) 0.6067(3) 0.45902(18) 0.0207(6) Uani 1 1 d . . . . .
H14 H 0.377079 0.694168 0.473334 0.025 Uiso 1 1 calc R U . . .
C15 C 0.2920(3) 0.2036(3) 0.39358(17) 0.0189(6) Uani 1 1 d . . . . .
C16 C 0.3447(3) 0.6148(3) 0.60470(18) 0.0219(6) Uani 1 1 d . . . . .
C17 C 0.3372(3) 0.2449(3) 0.11734(18) 0.0203(6) Uani 1 1 d . . . . .
C18 C 0.1963(3) 0.2003(3) 0.10322(17) 0.0184(6) Uani 1 1 d . . . . .
C19 C 0.1178(3) 0.2015(3) 0.03128(18) 0.0206(6) Uani 1 1 d . . . . .
H19 H 0.153870 0.227209 -0.008722 0.025 Uiso 1 1 calc R U . . .
C20 C -0.0135(3) 0.1651(3) 0.01800(17) 0.0198(6) Uani 1 1 d . . . . .
C21 C -0.0669(3) 0.1295(3) 0.07934(18) 0.0215(6) Uani 1 1 d . . . . .
H21 H -0.154740 0.105648 0.072052 0.026 Uiso 1 1 calc R U . . .
C22 C 0.0125(3) 0.1300(3) 0.15093(17) 0.0199(6) Uani 1 1 d . . . . .
C23 C 0.1430(3) 0.1624(3) 0.16336(18) 0.0205(6) Uani 1 1 d . . . . .
H23 H 0.194693 0.159026 0.211199 0.025 Uiso 1 1 calc R U . . .
C24 C -0.0980(3) 0.1630(3) -0.06165(18) 0.0226(6) Uani 1 1 d . . . . .
C25 C -0.0324(3) 0.1784(3) 0.28489(17) 0.0186(6) Uani 1 1 d . . . . .
C26 C -0.0677(3) 0.1287(3) 0.34653(17) 0.0164(6) Uani 1 1 d . . . . .
C27 C -0.0634(3) 0.2104(3) 0.42356(17) 0.0185(6) Uani 1 1 d . . . . .
C28 C -0.0227(3) 0.3382(3) 0.43775(19) 0.0254(7) Uani 1 1 d . . . . .
H28 H -0.017406 0.392654 0.489424 0.030 Uiso 1 1 calc R U . . .
C29 C 0.0101(3) 0.3851(3) 0.3755(2) 0.0273(7) Uani 1 1 d . . . . .
H29 H 0.036658 0.471161 0.385508 0.033 Uiso 1 1 calc R U . . .
C30 C 0.0038(3) 0.3060(3) 0.29856(19) 0.0239(6) Uani 1 1 d . . . . .
H30 H 0.023684 0.338332 0.256450 0.029 Uiso 1 1 calc R U . . .
C31 C -0.1126(3) -0.0105(3) 0.32313(17) 0.0190(6) Uani 1 1 d . . . . .
C32 C -0.1044(3) 0.1617(3) 0.49074(18) 0.0221(6) Uani 1 1 d . . . . .

loop_
_atom_site_aniso_label
_atom_site_aniso_U_11
_atom_site_aniso_U_22
_atom_site_aniso_U_33
_atom_site_aniso_U_23
_atom_site_aniso_U_13
_atom_site_aniso_U_12
Cd1 0.01985(11) 0.02851(12) 0.01669(11) 0.00517(9) 0.00387(8) -0.00056(9)
Cd2 0.02726(12) 0.02120(12) 0.01999(11) 0.00260(9) 0.00475(9) 0.00324(9)
Cd3 0.02664(12) 0.01923(11) 0.01638(11) 0.00616(8) 0.00472(9) -0.00032(9)
Cd4 0.02205(12) 0.01946(11) 0.03099(13) 0.00522(9) 0.00305(9) -0.00021(9)
O1 0.0216(11) 0.0252(11) 0.0266(11) 0.0063(9) 0.0037(9) 0.0055(9)
O2 0.0245(12) 0.0193(11) 0.0400(14) 0.0052(10) -0.0015(10) -0.0017(9)
O3 0.0279(13) 0.0692(18) 0.0240(12) 0.0177(12) 0.0061(10) -0.0085(12)
O4 0.0364(13) 0.0366(13) 0.0155(11) 0.0066(10) 0.0007(9) -0.0035(10)
O5 0.0347(12) 0.0223(11) 0.0143(10) 0.0085(8) 0.0005(9) -0.0078(9)
O6 0.0320(12) 0.0189(10) 0.0211(11) 0.0014(9) 0.0075(9) 0.0033(9)
O7 0.0466(14) 0.0184(11) 0.0257(12) 0.0070(9) 0.0136(10) -0.0028(10)
O8 0.0598(17) 0.0278(12) 0.0166(11) 0.0043(9) 0.0115(11) -0.0039(11)
O9 0.0424(14) 0.0202(11) 0.0178(11) 0.0000(9) -0.0005(10) -0.0015(10)
O10 0.0199(11) 0.0382(13) 0.0224(11) 0.0124(10) 0.0056(9) -0.0015(9)
O11 0.0219(11) 0.0427(14) 0.0267(12) 0.0143(10) -0.0014(9) 0.0030(10)
O12 0.0263(12) 0.0541(16) 0.0200(11) 0.0155(11) 0.0017(9) -0.0019(11)
O13 0.0194(11) 0.0539(16) 0.0227(12) 0.0095(11) 0.0004(9) 0.0021(10)
O14 0.0312(12) 0.0242(11) 0.0144(10) 0.0041(8) 0.0081(9) -0.0071(9)
O15 0.0207(11) 0.0200(11) 0.0314(12) 0.0089(9) -0.0018(9) -0.0041(9)
O16 0.0277(12) 0.0210(11) 0.0375(13) 0.0100(10) 0.0032(10) 0.0060(9)
O17 0.0717(19) 0.0264(13) 0.0229(12) 0.0069(10) 0.0176(12) -0.0131(12)
O18 0.0368(13) 0.0303(12) 0.0156(11) 0.0064(9) 0.0056(9) -0.0012(10)
O19 0.0360(13) 0.0376(14) 0.0207(11) 0.0069(11) 0.0024(10) 0.0075(11)
O20 0.0350(14) 0.0484(16) 0.0319(14) 0.0057(12) 0.0096(11) 0.0131(12)
O21 0.0298(13) 0.0316(13) 0.0272(12) 0.0033(10) 0.0036(10) 0.0084(10)
O22 0.0311(14) 0.0361(15) 0.0494(16) 0.0182(12) 0.0073(12) 0.0095(11)
O23 0.0284(12) 0.0268(12) 0.0248(12) -0.0031(10) -0.0050(9) 0.0055(10)
O25 0.0332(14) 0.0526(16) 0.0196(12) 0.0033(11) 0.0049(10) 0.0004(12)
O26 0.0500(17) 0.0437(16) 0.0361(15) -0.0020(12) 0.0191(13) -0.0181(13)
O27 0.0422(16) 0.0340(14) 0.0436(16) 0.0198(12) -0.0080(12) -0.0049(12)
O28 0.068(2) 0.0549(19) 0.0301(14) 0.0167(14) 0.0098(14) 0.0095(15)
O29 0.065(2) 0.0447(17) 0.0378(16) -0.0041(13) 0.0120(14) 0.0085(15)
C1 0.0203(14) 0.0211(15) 0.0134(13) 0.0069(11) 0.0016(11) 0.0004(12)
C2 0.0221(15) 0.0148(13) 0.0166(14) 0.0057(11) 0.0036(11) 0.0031(11)
C3 0.0219(15) 0.0178(14) 0.0176(14) 0.0059(11) 0.0037(11) 0.0010(11)
C4 0.0221(16) 0.0318(17) 0.0237(16) 0.0123(13) 0.0000(13) 0.0017(13)
C5 0.0190(15) 0.0359(18) 0.0379(19) 0.0177(15) 0.0079(14) 0.0013(13)
C6 0.0310(17) 0.0275(16) 0.0262(16) 0.0144(13) 0.0136(14) 0.0035(13)
C7 0.0264(15) 0.0152(13) 0.0155(14) 0.0061(11) 0.0028(12) 0.0013(11)
C8 0.0292(17) 0.0236(15) 0.0173(15) 0.0073(12) 0.0062(13) 0.0034(13)
C9 0.0224(15) 0.0216(14) 0.0145(14) 0.0098(12) 0.0026(11) 0.0004(12)
C10 0.0230(15) 0.0195(14) 0.0115(13) 0.0020(11) 0.0025(11) 0.0026(12)
C11 0.0178(14) 0.0165(14) 0.0166(14) 0.0043(11) 0.0013(11) 0.0006(11)
C12 0.0243(15) 0.0174(14) 0.0163(14) 0.0073(11) 0.0034(11) 0.0013(12)
C13 0.0228(15) 0.0192(14) 0.0137(14) 0.0032(11) 0.0013(11) 0.0010(12)
C14 0.0268(16) 0.0161(14) 0.0177(14) 0.0048(11) 0.0025(12) 0.0004(12)
C15 0.0203(14) 0.0171(14) 0.0175(14) 0.0055(11) 0.0001(11) 0.0004(11)
C16 0.0256(16) 0.0227(15) 0.0149(14) 0.0028(12) 0.0017(12) 0.0034(12)
C17 0.0215(15) 0.0201(14) 0.0177(14) 0.0026(12) 0.0041(12) 0.0028(12)
C18 0.0196(14) 0.0196(14) 0.0159(14) 0.0041(11) 0.0051(11) 0.0021(11)
C19 0.0214(15) 0.0246(15) 0.0173(14) 0.0084(12) 0.0056(12) 0.0025(12)
C20 0.0202(15) 0.0223(14) 0.0161(14) 0.0050(11) 0.0028(11) 0.0024(12)
C21 0.0169(14) 0.0254(15) 0.0196(15) 0.0036(12) 0.0040(12) -0.0011(12)
C22 0.0238(15) 0.0223(15) 0.0138(14) 0.0056(11) 0.0073(11) -0.0005(12)
C23 0.0231(15) 0.0225(15) 0.0148(14) 0.0060(11) 0.0017(11) 0.0006(12)
C24 0.0218(15) 0.0248(15) 0.0187(15) 0.0041(12) 0.0024(12) 0.0013(12)
C25 0.0166(14) 0.0228(15) 0.0160(14) 0.0059(11) 0.0035(11) 0.0005(11)
C26 0.0161(13) 0.0166(14) 0.0169(14) 0.0071(11) 0.0031(11) -0.0003(11)
C27 0.0204(14) 0.0192(14) 0.0172(14) 0.0070(11) 0.0055(11) 0.0013(11)
C28 0.0346(18) 0.0180(15) 0.0224(16) 0.0017(12) 0.0108(13) 0.0019(13)
C29 0.0361(18) 0.0168(15) 0.0298(17) 0.0066(13) 0.0121(14) 0.0002(13)
C30 0.0300(16) 0.0229(15) 0.0226(15) 0.0128(13) 0.0086(13) 0.0011(13)
C31 0.0244(15) 0.0191(14) 0.0150(14) 0.0060(11) 0.0082(12) 0.0013(12)
C32 0.0259(16) 0.0245(16) 0.0176(15) 0.0083(12) 0.0064(12) 0.0030(13)

loop_
_atom_type_symbol
_atom_type_description
_atom_type_scat_dispersion_real
_atom_type_scat_dispersion_imag
_atom_type_scat_source
C C 0.0033 0.0016 'International Tables Vol C Tables 4.2.6.8 and 6.1.1.4'
H H 0.0000 0.0000 'International Tables Vol C Tables 4.2.6.8 and 6.1.1.4'
Cd Cd -0.8075 1.2024 'International Tables Vol C Tables 4.2.6.8 and 6.1.1.4'
O O 0.0106 0.0060 'International Tables Vol C Tables 4.2.6.8 and 6.1.1.4'

loop_
_geom_angle_atom_site_label_1
_geom_angle_atom_site_label_2
_geom_angle_atom_site_label_3
_geom_angle
_geom_angle_site_symmetry_1
_geom_angle_site_symmetry_3
O10 Cd1 O19 125.90(9) . .
O10 Cd1 O1 99.77(8) . .
O19 Cd1 O1 83.36(8) . .
O10 Cd1 O4 138.92(8) . 2_665
O19 Cd1 O4 93.87(9) . 2_665
O1 Cd1 O4 94.11(8) . 2_665
O10 Cd1 O3 84.43(8) . 2_665
O19 Cd1 O3 142.35(9) . 2_665
O1 Cd1 O3 115.95(9) . 2_665
O4 Cd1 O3 54.88(8) 2_665 2_665
O10 Cd1 O20 85.07(9) . .
O19 Cd1 O20 79.62(9) . .
O1 Cd1 O20 161.75(8) . .
O4 Cd1 O20 93.58(9) 2_665 .
O3 Cd1 O20 81.90(10) 2_665 .
O10 Cd1 C8 111.68(9) . 2_665
O19 Cd1 C8 118.39(9) . 2_665
O1 Cd1 C8 108.32(8) . 2_665
O4 Cd1 C8 27.71(9) 2_665 2_665
O3 Cd1 C8 27.27(9) 2_665 2_665
O20 Cd1 C8 85.75(9) . 2_665
O9 Cd2 O11 107.54(8) 2_666 .
O9 Cd2 O6 90.44(8) 2_666 .
O11 Cd2 O6 93.94(8) . .
O9 Cd2 O23 150.23(8) 2_666 .
O11 Cd2 O23 102.17(9) . .
O6 Cd2 O23 85.62(8) . .
O9 Cd2 O21 93.08(9) 2_666 .
O11 Cd2 O21 91.79(9) . .
O6 Cd2 O21 172.05(8) . .
O23 Cd2 O21 87.79(9) . .
O9 Cd2 O22 70.57(9) 2_666 .
O11 Cd2 O22 177.42(9) . .
O6 Cd2 O22 84.37(8) . .
O23 Cd2 O22 79.68(9) . .
O21 Cd2 O22 90.08(9) . .
O25 Cd3 O7 118.83(9) . .
O25 Cd3 O16 83.34(9) . .
O7 Cd3 O16 107.98(8) . .
O25 Cd3 O17 152.20(10) . 2_556
O7 Cd3 O17 86.31(8) . 2_556
O16 Cd3 O17 100.86(10) . 2_556
O25 Cd3 O24A 84.70(15) . .
O7 Cd3 O24A 90.52(15) . .
O16 Cd3 O24A 161.18(15) . .
O17 Cd3 O24A 83.32(16) 2_556 .
O25 Cd3 O24 74.52(15) . .
O7 Cd3 O24 98.18(15) . .
O16 Cd3 O24 151.69(14) . .
O17 Cd3 O24 91.24(15) 2_556 .
O25 Cd3 O18 100.44(9) . 2_556
O7 Cd3 O18 140.62(7) . 2_556
O16 Cd3 O18 77.81(8) . 2_556
O17 Cd3 O18 54.70(8) 2_556 2_556
O24 Cd3 O18 88.92(15) . 2_556
O25 Cd3 C32 127.40(10) . 2_556
O7 Cd3 C32 113.20(9) . 2_556
O16 Cd3 C32 88.07(9) . 2_556
O17 Cd3 C32 27.24(9) 2_556 2_556
O24A Cd3 C32 87.70(16) . 2_556
O24 Cd3 C32 91.49(15) . 2_556
O18 Cd3 C32 27.53(8) 2_556 2_556
O27 Cd4 O26 99.30(12) . .
O27 Cd4 O15 129.96(9) . .
O26 Cd4 O15 97.82(10) . .
O27 Cd4 O2 137.66(9) . 1_445
O26 Cd4 O2 104.09(10) . 1_445
O15 Cd4 O2 81.14(7) . 1_445
O27 Cd4 O28 84.29(11) . .
O26 Cd4 O28 175.62(11) . .
O15 Cd4 O28 81.62(9) . .
O2 Cd4 O28 71.53(10) 1_445 .
O27 Cd4 O1 93.64(8) . 1_445
O26 Cd4 O1 86.97(8) . 1_445
O15 Cd4 O1 133.99(7) . 1_445
O2 Cd4 O1 53.58(7) 1_445 1_445
O28 Cd4 O1 90.31(9) . 1_445
C1 O1 Cd1 130.26(19) . .
C1 O1 Cd4 90.71(17) . 1_665
Cd1 O1 Cd4 129.55(9) . 1_665
C1 O2 Cd4 94.83(18) . 1_665
C8 O3 Cd1 90.55(18) . 2_665
C8 O4 Cd1 92.76(18) . 2_665
C7 O5 C9 117.3(2) . .
C15 O6 Cd2 137.3(2) . .
C15 O7 Cd3 114.37(18) . .
C16 O9 Cd2 136.9(2) . 2_666
C17 O10 Cd1 114.60(19) . .
C17 O11 Cd2 152.3(2) . .
C25 O14 C22 117.4(2) . .
C31 O15 Cd4 102.80(18) . .
C31 O16 Cd3 132.2(2) . .
C32 O17 Cd3 94.99(18) . 2_556
C32 O18 Cd3 88.21(18) . 2_556
Cd1 O19 H19A 109(3) . .
Cd1 O19 H19B 112(3) . .
H19A O19 H19B 111(4) . .
Cd1 O20 H20A 112(3) . .
Cd1 O20 H20B 101(3) . .
H20A O20 H20B 104(4) . .
Cd2 O21 H21A 110(3) . .
Cd2 O21 H21B 107(3) . .
H21A O21 H21B 114(4) . .
Cd2 O22 H22A 103(3) . .
Cd2 O22 H22B 121(3) . .
H22A O22 H22B 101(4) . .
Cd2 O23 H23A 117(3) . .
Cd2 O23 H23B 127(3) . .
H23A O23 H23B 108(4) . .
Cd3 O25 H25A 130(3) . .
Cd3 O25 H25B 111(3) . .
H25A O25 H25B 106(4) . .
Cd4 O26 H26A 127(3) . .
Cd4 O26 H26B 121(3) . .
H26A O26 H26B 102(4) . .
Cd4 O27 H27A 120(3) . .
Cd4 O27 H27B 114(3) . .
H27A O27 H27B 102(4) . .
Cd4 O28 H28A 79(4) . .
Cd4 O28 H28B 148(3) . .
H28A O28 H28B 73(4) . .
H29A O29 H29B 85(4) . .
O2 C1 O1 120.4(3) . .
O2 C1 C2 117.8(3) . .
O1 C1 C2 121.5(3) . .
C7 C2 C3 118.3(3) . .
C7 C2 C1 117.9(3) . .
C3 C2 C1 123.6(3) . .
C4 C3 C2 120.3(3) . .
C4 C3 C8 119.9(3) . .
C2 C3 C8 119.9(3) . .
C3 C4 C5 120.3(3) . .
C3 C4 H4 119.9 . .
C5 C4 H4 119.9 . .
C6 C5 C4 120.0(3) . .
C6 C5 H5 120.0 . .
C4 C5 H5 120.0 . .
C5 C6 C7 119.7(3) . .
C5 C6 H6 120.2 . .
C7 C6 H6 120.2 . .
C6 C7 C2 121.4(3) . .
C6 C7 O5 121.2(3) . .
C2 C7 O5 117.2(3) . .
O3 C8 O4 121.4(3) . .
O3 C8 C3 118.8(3) . .
O4 C8 C3 119.8(3) . .
O3 C8 Cd1 62.19(16) . 2_665
O4 C8 Cd1 59.53(16) . 2_665
C3 C8 Cd1 171.8(2) . 2_665
C14 C9 C10 121.6(3) . .
C14 C9 O5 116.8(3) . .
C10 C9 O5 121.4(3) . .
C9 C10 C11 118.9(3) . .
C9 C10 H10 120.5 . .
C11 C10 H10 120.5 . .
C12 C11 C10 119.8(3) . .
C12 C11 C15 118.8(2) . .
C10 C11 C15 121.4(3) . .
C13 C12 C11 120.9(3) . .
C13 C12 H12 119.6 . .
C11 C12 H12 119.6 . .
C12 C13 C14 119.5(3) . .
C12 C13 C16 119.3(3) . .
C14 C13 C16 121.2(3) . .
C9 C14 C13 119.2(3) . .
C9 C14 H14 120.4 . .
C13 C14 H14 120.4 . .
O6 C15 O7 122.3(3) . .
O6 C15 C11 120.5(3) . .
O7 C15 C11 117.2(3) . .
O8 C16 O9 125.5(3) . .
O8 C16 C13 118.3(3) . .
O9 C16 C13 116.1(3) . .
O11 C17 O10 122.1(3) . .
O11 C17 C18 120.9(3) . .
O10 C17 C18 116.9(3) . .
C19 C18 C23 119.7(3) . .
C19 C18 C17 120.0(3) . .
C23 C18 C17 120.2(3) . .
C18 C19 C20 121.1(3) . .
C18 C19 H19 119.4 . .
C20 C19 H19 119.4 . .
C19 C20 C21 118.9(3) . .
C19 C20 C24 120.8(3) . .
C21 C20 C24 120.3(3) . .
C22 C21 C20 119.2(3) . .
C22 C21 H21 120.4 . .
C20 C21 H21 120.4 . .
C23 C22 C21 122.1(3) . .
C23 C22 O14 120.1(3) . .
C21 C22 O14 117.7(3) . .
C22 C23 C18 118.9(3) . .
C22 C23 H23 120.6 . .
C18 C23 H23 120.6 . .
O12 C24 O13 125.1(3) . .
O12 C24 C20 118.2(3) . .
O13 C24 C20 116.7(3) . .
C30 C25 O14 124.0(3) . .
C30 C25 C26 121.1(3) . .
O14 C25 C26 114.8(2) . .
C27 C26 C25 119.0(3) . .
C27 C26 C31 124.6(2) . .
C25 C26 C31 116.4(2) . .
C28 C27 C26 119.6(3) . .
C28 C27 C32 119.6(3) . .
C26 C27 C32 120.8(3) . .
C29 C28 C27 120.3(3) . .
C29 C28 H28 119.9 . .
C27 C28 H28 119.9 . .
C30 C29 C28 120.8(3) . .
C30 C29 H29 119.6 . .
C28 C29 H29 119.6 . .
C25 C30 C29 119.2(3) . .
C25 C30 H30 120.4 . .
C29 C30 H30 120.4 . .
O16 C31 O15 121.1(3) . .
O16 C31 C26 122.0(3) . .
O15 C31 C26 116.7(3) . .
O17 C32 O18 121.8(3) . .
O17 C32 C27 118.4(3) . .
O18 C32 C27 119.8(3) . .
O17 C32 Cd3 57.76(15) . 2_556
O18 C32 Cd3 64.26(16) . 2_556
C27 C32 Cd3 174.8(2) . 2_556

loop_
_geom_bond_atom_site_label_1
_geom_bond_atom_site_label_2
_geom_bond_distance
_geom_bond_site_symmetry_2
Cd1 O10 2.208(2) .
Cd1 O19 2.227(2) .
Cd1 O1 2.327(2) .
Cd1 O4 2.339(2) 2_665
Cd1 O3 2.397(2) 2_665
Cd1 O20 2.434(3) .
Cd1 C8 2.710(3) 2_665
Cd2 O9 2.209(2) 2_666
Cd2 O11 2.234(2) .
Cd2 O6 2.263(2) .
Cd2 O23 2.264(2) .
Cd2 O21 2.283(2) .
Cd2 O22 2.505(3) .
Cd3 O25 2.212(2) .
Cd3 O7 2.241(2) .
Cd3 O16 2.281(2) .
Cd3 O17 2.309(2) 2_556
Cd3 O24A 2.338(6) .
Cd3 O24 2.438(6) .
Cd3 O18 2.450(2) 2_556
Cd3 C32 2.719(3) 2_556
Cd4 O27 2.223(3) .
Cd4 O26 2.228(3) .
Cd4 O15 2.255(2) .
Cd4 O2 2.378(2) 1_445
Cd4 O28 2.448(3) .
Cd4 O1 2.465(2) 1_445
O1 C1 1.261(4) .
O2 C1 1.257(4) .
O3 C8 1.242(4) .
O4 C8 1.262(4) .
O5 C7 1.396(4) .
O5 C9 1.403(3) .
O6 C15 1.249(4) .
O7 C15 1.271(4) .
O8 C16 1.244(4) .
O9 C16 1.261(4) .
O10 C17 1.260(4) .
O11 C17 1.259(4) .
O12 C24 1.243(4) .
O13 C24 1.258(4) .
O14 C25 1.380(4) .
O14 C22 1.398(3) .
O15 C31 1.262(4) .
O16 C31 1.248(4) .
O17 C32 1.249(4) .
O18 C32 1.257(4) .
O19 H19A 0.858(10) .
O19 H19B 0.856(10) .
O20 H20A 0.858(10) .
O20 H20B 0.856(10) .
O21 H21A 0.851(10) .
O21 H21B 0.855(10) .
O22 H22A 0.853(10) .
O22 H22B 0.850(10) .
O23 H23A 0.855(10) .
O23 H23B 0.856(10) .
O25 H25A 0.856(10) .
O25 H25B 0.854(10) .
O26 H26A 0.854(10) .
O26 H26B 0.854(10) .
O27 H27A 0.859(10) .
O27 H27B 0.857(10) .
O28 H28A 0.861(10) .
O28 H28B 0.863(10) .
O29 H29A 0.864(10) .
O29 H29B 0.859(10) .
C1 C2 1.503(4) .
C2 C7 1.388(4) .
C2 C3 1.402(4) .
C3 C4 1.382(4) .
C3 C8 1.499(4) .
C4 C5 1.389(5) .
C4 H4 0.9300 .
C5 C6 1.377(5) .
C5 H5 0.9300 .
C6 C7 1.383(4) .
C6 H6 0.9300 .
C9 C14 1.384(4) .
C9 C10 1.386(4) .
C10 C11 1.388(4) .
C10 H10 0.9300 .
C11 C12 1.388(4) .
C11 C15 1.505(4) .
C12 C13 1.388(4) .
C12 H12 0.9300 .
C13 C14 1.390(4) .
C13 C16 1.506(4) .
C14 H14 0.9300 .
C17 C18 1.499(4) .
C18 C19 1.388(4) .
C18 C23 1.390(4) .
C19 C20 1.388(4) .
C19 H19 0.9300 .
C20 C21 1.397(4) .
C20 C24 1.513(4) .
C21 C22 1.381(4) .
C21 H21 0.9300 .
C22 C23 1.375(4) .
C23 H23 0.9300 .
C25 C30 1.377(4) .
C25 C26 1.397(4) .
C26 C27 1.396(4) .
C26 C31 1.498(4) .
C27 C28 1.386(4) .
C27 C32 1.500(4) .
C28 C29 1.381(4) .
C28 H28 0.9300 .
C29 C30 1.379(4) .
C29 H29 0.9300 .
C30 H30 0.9300 .

loop_
_geom_torsion_atom_site_label_1
_geom_torsion_atom_site_label_2
_geom_torsion_atom_site_label_3
_geom_torsion_atom_site_label_4
_geom_torsion
_geom_torsion_site_symmetry_1
Cd4 O2 C1 O1 -7.4(3) 1_665
Cd4 O2 C1 C2 166.2(2) 1_665
Cd1 O1 C1 O2 -140.6(2) .
Cd4 O1 C1 O2 7.1(3) 1_665
Cd1 O1 C1 C2 46.1(4) .
Cd4 O1 C1 C2 -166.3(2) 1_665
O2 C1 C2 C7 -82.8(3) .
O1 C1 C2 C7 90.8(3) .
O2 C1 C2 C3 92.3(4) .
O1 C1 C2 C3 -94.2(4) .
C7 C2 C3 C4 -0.4(4) .
C1 C2 C3 C4 -175.5(3) .
C7 C2 C3 C8 178.3(3) .
C1 C2 C3 C8 3.3(4) .
C2 C3 C4 C5 2.6(5) .
C8 C3 C4 C5 -176.2(3) .
C3 C4 C5 C6 -1.8(5) .
C4 C5 C6 C7 -1.1(5) .
C5 C6 C7 C2 3.3(5) .
C5 C6 C7 O5 177.8(3) .
C3 C2 C7 C6 -2.5(4) .
C1 C2 C7 C6 172.8(3) .
C3 C2 C7 O5 -177.2(2) .
C1 C2 C7 O5 -1.9(4) .
C9 O5 C7 C6 39.3(4) .
C9 O5 C7 C2 -146.0(3) .
Cd1 O3 C8 O4 6.7(3) 2_665
Cd1 O3 C8 C3 -170.8(2) 2_665
Cd1 O4 C8 O3 -6.8(3) 2_665
Cd1 O4 C8 C3 170.6(2) 2_665
C4 C3 C8 O3 170.5(3) .
C2 C3 C8 O3 -8.3(4) .
C4 C3 C8 O4 -7.0(4) .
C2 C3 C8 O4 174.2(3) .
C7 O5 C9 C14 -131.3(3) .
C7 O5 C9 C10 52.5(4) .
C14 C9 C10 C11 2.8(4) .
O5 C9 C10 C11 178.8(3) .
C9 C10 C11 C12 -0.5(4) .
C9 C10 C11 C15 178.1(3) .
C10 C11 C12 C13 -2.7(4) .
C15 C11 C12 C13 178.6(3) .
C11 C12 C13 C14 3.7(4) .
C11 C12 C13 C16 -174.5(3) .
C10 C9 C14 C13 -1.9(5) .
O5 C9 C14 C13 -178.1(3) .
C12 C13 C14 C9 -1.4(4) .
C16 C13 C14 C9 176.8(3) .
Cd2 O6 C15 O7 -130.8(3) .
Cd2 O6 C15 C11 50.8(4) .
Cd3 O7 C15 O6 -10.1(4) .
Cd3 O7 C15 C11 168.33(19) .
C12 C11 C15 O6 -167.1(3) .
C10 C11 C15 O6 14.3(4) .
C12 C11 C15 O7 14.5(4) .
C10 C11 C15 O7 -164.2(3) .
Cd2 O9 C16 O8 35.9(5) 2_666
Cd2 O9 C16 C13 -142.7(2) 2_666
C12 C13 C16 O8 -11.7(4) .
C14 C13 C16 O8 170.1(3) .
C12 C13 C16 O9 167.0(3) .
C14 C13 C16 O9 -11.2(4) .
Cd2 O11 C17 O10 -132.5(4) .
Cd2 O11 C17 C18 50.2(6) .
Cd1 O10 C17 O11 -2.6(4) .
Cd1 O10 C17 C18 174.74(19) .
O11 C17 C18 C19 -175.5(3) .
O10 C17 C18 C19 7.1(4) .
O11 C17 C18 C23 7.1(4) .
O10 C17 C18 C23 -170.3(3) .
C23 C18 C19 C20 -0.2(4) .
C17 C18 C19 C20 -177.6(3) .
C18 C19 C20 C21 1.5(5) .
C18 C19 C20 C24 -178.2(3) .
C19 C20 C21 C22 -0.8(4) .
C24 C20 C21 C22 178.9(3) .
C20 C21 C22 C23 -1.2(5) .
C20 C21 C22 O14 -178.5(3) .
C25 O14 C22 C23 65.9(4) .
C25 O14 C22 C21 -116.8(3) .
C21 C22 C23 C18 2.5(5) .
O14 C22 C23 C18 179.7(3) .
C19 C18 C23 C22 -1.8(4) .
C17 C18 C23 C22 175.7(3) .
C19 C20 C24 O12 5.3(4) .
C21 C20 C24 O12 -174.4(3) .
C19 C20 C24 O13 -175.7(3) .
C21 C20 C24 O13 4.7(4) .
C22 O14 C25 C30 15.4(4) .
C22 O14 C25 C26 -168.0(3) .
C30 C25 C26 C27 -1.3(4) .
O14 C25 C26 C27 -178.0(3) .
C30 C25 C26 C31 176.5(3) .
O14 C25 C26 C31 -0.2(4) .
C25 C26 C27 C28 -0.9(4) .
C31 C26 C27 C28 -178.5(3) .
C25 C26 C27 C32 178.0(3) .
C31 C26 C27 C32 0.4(4) .
C26 C27 C28 C29 1.8(5) .
C32 C27 C28 C29 -177.1(3) .
C27 C28 C29 C30 -0.5(5) .
O14 C25 C30 C29 179.0(3) .
C26 C25 C30 C29 2.6(5) .
C28 C29 C30 C25 -1.8(5) .
Cd3 O16 C31 O15 174.8(2) .
Cd3 O16 C31 C26 -0.5(4) .
Cd4 O15 C31 O16 3.0(3) .
Cd4 O15 C31 C26 178.47(19) .
C27 C26 C31 O16 -86.3(4) .
C25 C26 C31 O16 96.1(3) .
C27 C26 C31 O15 98.2(3) .
C25 C26 C31 O15 -79.4(3) .
Cd3 O17 C32 O18 -5.7(3) 2_556
Cd3 O17 C32 C27 176.0(2) 2_556
Cd3 O18 C32 O17 5.4(3) 2_556
Cd3 O18 C32 C27 -176.3(3) 2_556
C28 C27 C32 O17 167.7(3) .
C26 C27 C32 O17 -11.2(5) .
C28 C27 C32 O18 -10.7(5) .
C26 C27 C32 O18 170.4(3) .
